data_2209750
loop_
_publ_author_name
'Demoin, Dustin Wayne'
'Pluth, Michael'
'Soo, Han Sen'
'Xu, Yue'

_publ_section_title
;
 Dimethoxyphosphinoyl phenyl ketone <i>p</i>-tolylsulfonylhydrazone
;
_journal_coeditor_code BI2025
_journal_issue 8
_journal_name_full 'Acta Crystallographica Section E'
_journal_page_first o3551
_journal_page_last o3552
_journal_paper_doi 10.1107/S1600536806025451
_journal_volume 62
_journal_year 2006
_chemical_formula_iupac 'C16 H19 N2 O5 P S'
_chemical_formula_moiety 'C16 H19 N2 O5 P S'
_chemical_formula_sum 'C16 H19 N2 O5 P S'
_chemical_formula_weight 382.36
_chemical_name_common
;
Dimethoxyphosphinoyl phenyl ketone <i>p</i>-tolylsulfonylhydrazone
;
_space_group_IT_number 7
_symmetry_cell_setting monoclinic
_symmetry_space_group_name_Hall 'P -2yac'
_symmetry_space_group_name_H-M 'P 1 n 1'
_atom_sites_solution_hydrogens geom
_atom_sites_solution_primary direct
_atom_sites_solution_secondary difmap
_cell_angle_alpha 90.00
_cell_angle_beta 92.514(4)
_cell_angle_gamma 90.00
_cell_formula_units_Z 2
_cell_length_a 8.4692(19)
_cell_length_b 10.889(3)
_cell_length_c 9.690(2)
_cell_measurement_reflns_used 1816
_cell_measurement_temperature 166.0(10)
_cell_measurement_theta_max 21.4
_cell_measurement_theta_min 2.8
_cell_volume 892.8(4)
_computing_cell_refinement 'SAINT (Bruker, 2003)'
_computing_data_collection 'SMART (Bruker, 2003)'
_computing_data_reduction SAINT
_computing_molecular_graphics 'ORTEP-3 (Farrugia, 1997)'
_computing_publication_material SHELXTL
_computing_structure_refinement SHELXTL
_computing_structure_solution 'SHELXTL (Bruker, 2001)'
_diffrn_ambient_temperature 166.0(10)
_diffrn_measured_fraction_theta_full 1.000
_diffrn_measured_fraction_theta_max 1.000
_diffrn_measurement_device_type 'Bruker APEX CCD'
_diffrn_measurement_method \w
_diffrn_radiation_monochromator graphite
_diffrn_radiation_source 'fine-focus sealed tube'
_diffrn_radiation_type MoK\a
_diffrn_radiation_wavelength 0.71073
_diffrn_reflns_av_R_equivalents 0.0337
_diffrn_reflns_av_sigmaI/netI 0.0599
_diffrn_reflns_limit_h_max 5
_diffrn_reflns_limit_h_min -10
_diffrn_reflns_limit_k_max 13
_diffrn_reflns_limit_k_min -13
_diffrn_reflns_limit_l_max 12
_diffrn_reflns_limit_l_min -11
_diffrn_reflns_number 4987
_diffrn_reflns_theta_full 26.44
_diffrn_reflns_theta_max 26.44
_diffrn_reflns_theta_min 1.87
_diffrn_standards_number 0
_exptl_absorpt_coefficient_mu 0.300
_exptl_absorpt_correction_T_max 0.985
_exptl_absorpt_correction_T_min 0.753
_exptl_absorpt_correction_type multi-scan
_exptl_absorpt_process_details '(SADABS; Sheldrick, 2003)'
_exptl_crystal_colour colorless
_exptl_crystal_density_diffrn 1.422
_exptl_crystal_density_method 'not measured'
_exptl_crystal_description block
_exptl_crystal_F_000 400
_exptl_crystal_size_max 0.16
_exptl_crystal_size_mid 0.15
_exptl_crystal_size_min 0.05
_refine_diff_density_max 0.359
_refine_diff_density_min -0.294
_refine_ls_abs_structure_details 'Flack (1983), 971 Friedel pairs'
_refine_ls_abs_structure_Flack -0.05(9)
_refine_ls_extinction_method none
_refine_ls_goodness_of_fit_ref 1.036
_refine_ls_hydrogen_treatment mixed
_refine_ls_matrix_type full
_refine_ls_number_parameters 232
_refine_ls_number_reflns 2788
_refine_ls_number_restraints 2
_refine_ls_restrained_S_all 1.036
_refine_ls_R_factor_all 0.0515
_refine_ls_R_factor_gt 0.0399
_refine_ls_shift/su_max 0.014
_refine_ls_shift/su_mean 0.001
_refine_ls_structure_factor_coef Fsqd
_refine_ls_weighting_details 'calc w=1/[\s^2^(Fo^2^)+(0.0496P)^2^] where P=(Fo^2^+2Fc^2^)/3'
_refine_ls_weighting_scheme calc
_refine_ls_wR_factor_gt 0.0901
_refine_ls_wR_factor_ref 0.0940
_reflns_number_gt 2383
_reflns_number_total 2788
_reflns_threshold_expression I>2\s(I)
_cod_data_source_file bi2025.cif
_cod_data_source_block I
_cod_original_sg_symbol_H-M 'P n'
_cod_database_code 2209750
_cod_database_fobs_code 2209750

loop_
_symmetry_equiv_pos_as_xyz
'x, y, z'
'x+1/2, -y, z+1/2'

loop_
_atom_site_type_symbol
_atom_site_label
_atom_site_fract_x
_atom_site_fract_y
_atom_site_fract_z
_atom_site_U_iso_or_equiv
_atom_site_adp_type
_atom_site_calc_flag
_atom_site_refinement_flags
_atom_site_occupancy
S S1 0.18365(10) 0.22114(8) 0.30113(8) 0.0228(2) Uani d . 1
P P1 0.01807(11) 0.42942(8) 0.74957(8) 0.0216(2) Uani d . 1
O O1 0.2054(3) 0.2524(2) 0.1594(2) 0.0300(6) Uani d . 1
O O2 0.0630(3) 0.1369(2) 0.3358(3) 0.0305(6) Uani d . 1
O O3 0.1586(3) 0.4799(3) 0.8444(2) 0.0304(6) Uani d . 1
O O4 -0.0025(3) 0.2898(2) 0.7806(2) 0.0308(6) Uani d . 1
O O5 -0.1307(3) 0.4935(2) 0.7600(2) 0.0297(6) Uani d . 1
N N1 0.1435(4) 0.3543(3) 0.3747(3) 0.0222(7) Uani d . 1
H H1 0.195(5) 0.403(4) 0.357(4) 0.027 Uiso d . 1
N N2 0.1013(3) 0.3451(3) 0.5098(3) 0.0202(6) Uani d . 1
C C1 0.8036(5) 0.0572(4) 0.5705(4) 0.0354(10) Uani d . 1
H H1A 0.7938 0.0534 0.6687 0.053 Uiso calc R 1
H H1B 0.8840 0.1156 0.5493 0.053 Uiso calc R 1
H H1C 0.8321 -0.0223 0.5367 0.053 Uiso calc R 1
C C2 0.6498(5) 0.0958(3) 0.5032(4) 0.0261(8) Uani d . 1
C C3 0.5072(5) 0.0699(3) 0.5630(4) 0.0284(9) Uani d . 1
H H3A 0.5078 0.0273 0.6461 0.034 Uiso calc R 1
C C4 0.3640(5) 0.1065(3) 0.5010(3) 0.0248(8) Uani d . 1
H H4A 0.2693 0.0890 0.5419 0.030 Uiso calc R 1
C C5 0.3650(4) 0.1701(3) 0.3761(3) 0.0235(8) Uani d . 1
C C6 0.5029(5) 0.1948(3) 0.3141(3) 0.0273(9) Uani d . 1
H H6A 0.5010 0.2357 0.2297 0.033 Uiso calc R 1
C C7 0.6459(5) 0.1589(4) 0.3767(4) 0.0317(9) Uani d . 1
H H7A 0.7399 0.1767 0.3347 0.038 Uiso calc R 1
C C8 0.0977(4) 0.4455(3) 0.5803(3) 0.0209(8) Uani d . 1
C C9 0.1337(4) 0.5716(3) 0.5305(3) 0.0221(8) Uani d . 1
C C10 0.0376(5) 0.6228(3) 0.4254(4) 0.0300(9) Uani d . 1
H H10A -0.0456 0.5778 0.3851 0.036 Uiso calc R 1
C C11 0.0667(5) 0.7410(4) 0.3814(4) 0.0389(11) Uani d . 1
H H11A 0.0025 0.7754 0.3113 0.047 Uiso calc R 1
C C12 0.1892(5) 0.8080(4) 0.4399(4) 0.0364(10) Uani d . 1
H H12A 0.2070 0.8879 0.4104 0.044 Uiso calc R 1
C C13 0.2857(5) 0.7570(4) 0.5421(4) 0.0368(10) Uani d . 1
H H13A 0.3703 0.8018 0.5804 0.044 Uiso calc R 1
C C14 0.2577(5) 0.6401(3) 0.5880(4) 0.0274(8) Uani d . 1
H H14A 0.3224 0.6066 0.6582 0.033 Uiso calc R 1
C C15 0.1320(6) 0.5189(4) 0.9853(4) 0.0402(11) Uani d . 1
H H15A 0.2176 0.5706 1.0178 0.060 Uiso calc R 1
H H15B 0.1264 0.4481 1.0438 0.060 Uiso calc R 1
H H15C 0.0346 0.5638 0.9870 0.060 Uiso calc R 1
C C16 0.1292(6) 0.2089(4) 0.8126(4) 0.0438(12) Uani d . 1
H H16A 0.0982 0.1256 0.7936 0.066 Uiso calc R 1
H H16B 0.1609 0.2169 0.9085 0.066 Uiso calc R 1
H H16C 0.2160 0.2305 0.7569 0.066 Uiso calc R 1

loop_
_atom_site_aniso_label
_atom_site_aniso_U_11
_atom_site_aniso_U_22
_atom_site_aniso_U_33
_atom_site_aniso_U_12
_atom_site_aniso_U_13
_atom_site_aniso_U_23
S1 0.0262(5) 0.0258(5) 0.0164(4) -0.0018(4) 0.0019(3) -0.0045(4)
P1 0.0242(5) 0.0292(5) 0.0115(4) 0.0023(4) 0.0016(3) 0.0001(4)
O1 0.0370(16) 0.0380(15) 0.0149(11) 0.0029(13) 0.0007(11) -0.0030(10)
O2 0.0338(17) 0.0281(14) 0.0294(14) -0.0050(12) -0.0002(12) -0.0084(11)
O3 0.0276(16) 0.0477(16) 0.0157(12) 0.0012(13) -0.0020(11) -0.0011(11)
O4 0.0340(17) 0.0384(16) 0.0203(13) 0.0001(13) 0.0042(11) 0.0016(11)
O5 0.0317(16) 0.0410(15) 0.0165(12) 0.0076(12) 0.0034(10) -0.0020(11)
N1 0.0282(19) 0.0253(17) 0.0139(14) -0.0053(13) 0.0078(12) 0.0001(12)
N2 0.0197(16) 0.0278(17) 0.0135(13) -0.0011(13) 0.0025(11) 0.0007(13)
C1 0.033(3) 0.040(2) 0.033(2) -0.0016(19) -0.0030(18) 0.0126(18)
C2 0.031(2) 0.0246(19) 0.0222(17) -0.0006(16) -0.0023(16) -0.0002(14)
C3 0.040(3) 0.0235(19) 0.0216(17) -0.0034(18) 0.0043(17) 0.0026(15)
C4 0.032(2) 0.0266(19) 0.0157(16) -0.0036(17) 0.0049(15) -0.0014(14)
C5 0.030(2) 0.0216(18) 0.0186(18) 0.0007(16) 0.0000(15) -0.0051(14)
C6 0.032(2) 0.031(2) 0.0188(17) -0.0019(17) 0.0067(16) 0.0092(15)
C7 0.031(2) 0.035(2) 0.0285(19) -0.0027(18) 0.0017(17) 0.0077(16)
C8 0.0195(19) 0.030(2) 0.0129(15) 0.0031(15) 0.0001(14) 0.0008(13)
C9 0.023(2) 0.0276(19) 0.0160(16) 0.0000(16) 0.0060(15) -0.0034(14)
C10 0.026(2) 0.036(2) 0.0275(19) -0.0034(19) -0.0016(16) 0.0064(16)
C11 0.038(3) 0.036(2) 0.042(2) 0.000(2) -0.001(2) 0.0138(18)
C12 0.046(3) 0.023(2) 0.041(2) -0.0037(19) 0.017(2) 0.0027(17)
C13 0.039(3) 0.044(3) 0.027(2) -0.014(2) 0.0090(19) -0.0053(18)
C14 0.024(2) 0.037(2) 0.0206(18) -0.0052(18) -0.0010(15) -0.0015(16)
C15 0.055(3) 0.051(3) 0.0135(17) 0.006(2) -0.0064(18) -0.0061(17)
C16 0.064(3) 0.043(2) 0.024(2) 0.017(2) -0.002(2) 0.0016(18)

loop_
_atom_type_symbol
_atom_type_description
_atom_type_scat_dispersion_real
_atom_type_scat_dispersion_imag
_atom_type_scat_source
C C 0.0033 0.0016 'International Tables Vol C Tables 4.2.6.8 and 6.1.1.4'
H H 0.0000 0.0000 'International Tables Vol C Tables 4.2.6.8 and 6.1.1.4'
N N 0.0061 0.0033 'International Tables Vol C Tables 4.2.6.8 and 6.1.1.4'
O O 0.0106 0.0060 'International Tables Vol C Tables 4.2.6.8 and 6.1.1.4'
P P 0.1023 0.0942 'International Tables Vol C Tables 4.2.6.8 and 6.1.1.4'
S S 0.1246 0.1234 'International Tables Vol C Tables 4.2.6.8 and 6.1.1.4'

loop_
_geom_angle_atom_site_label_1
_geom_angle_atom_site_label_2
_geom_angle_atom_site_label_3
_geom_angle
_geom_angle_publ_flag
O2 S1 O1 120.14(16) n
O2 S1 N1 107.38(16) n
O1 S1 N1 103.99(15) n
O2 S1 C5 108.77(17) n
O1 S1 C5 108.88(16) n
N1 S1 C5 106.90(16) n
O5 P1 O4 110.56(16) n
O5 P1 O3 115.45(15) n
O4 P1 O3 108.46(15) n
O5 P1 C8 112.15(15) n
O4 P1 C8 108.56(15) n
O3 P1 C8 101.13(15) n
C15 O3 P1 120.4(3) n
C16 O4 P1 122.9(3) n
N2 N1 S1 114.3(2) n
N2 N1 H1 118(3) n
S1 N1 H1 114(3) n
C8 N2 N1 117.1(3) n
C2 C1 H1A 109.5 n
C2 C1 H1B 109.5 n
H1A C1 H1B 109.5 n
C2 C1 H1C 109.5 n
H1A C1 H1C 109.5 n
H1B C1 H1C 109.5 n
C3 C2 C7 118.4(4) n
C3 C2 C1 121.3(3) n
C7 C2 C1 120.4(4) n
C4 C3 C2 121.3(3) n
C4 C3 H3A 119.3 n
C2 C3 H3A 119.3 n
C3 C4 C5 118.7(4) n
C3 C4 H4A 120.7 n
C5 C4 H4A 120.7 n
C6 C5 C4 121.2(4) n
C6 C5 S1 120.3(3) n
C4 C5 S1 118.5(3) n
C5 C6 C7 120.0(3) n
C5 C6 H6A 120.0 n
C7 C6 H6A 120.0 n
C6 C7 C2 120.4(4) n
C6 C7 H7A 119.8 n
C2 C7 H7A 119.8 n
N2 C8 C9 126.8(3) n
N2 C8 P1 114.6(3) n
C9 C8 P1 118.2(2) n
C14 C9 C10 119.2(3) n
C14 C9 C8 121.9(3) n
C10 C9 C8 118.9(3) n
C11 C10 C9 119.5(4) n
C11 C10 H10A 120.3 n
C9 C10 H10A 120.3 n
C12 C11 C10 120.7(4) n
C12 C11 H11A 119.7 n
C10 C11 H11A 119.7 n
C11 C12 C13 119.9(4) n
C11 C12 H12A 120.0 n
C13 C12 H12A 120.0 n
C14 C13 C12 120.2(4) n
C14 C13 H13A 119.9 n
C12 C13 H13A 119.9 n
C13 C14 C9 120.5(4) n
C13 C14 H14A 119.7 n
C9 C14 H14A 119.7 n
O3 C15 H15A 109.5 n
O3 C15 H15B 109.5 n
H15A C15 H15B 109.5 n
O3 C15 H15C 109.5 n
H15A C15 H15C 109.5 n
H15B C15 H15C 109.5 n
O4 C16 H16A 109.5 n
O4 C16 H16B 109.5 n
H16A C16 H16B 109.5 n
O4 C16 H16C 109.5 n
H16A C16 H16C 109.5 n
H16B C16 H16C 109.5 n

loop_
_geom_bond_atom_site_label_1
_geom_bond_atom_site_label_2
_geom_bond_distance
_geom_bond_publ_flag
S1 O2 1.424(3) n
S1 O1 1.435(2) n
S1 N1 1.658(3) n
S1 C5 1.760(4) n
P1 O5 1.448(3) n
P1 O4 1.561(3) n
P1 O3 1.571(3) n
P1 C8 1.809(3) n
O3 C15 1.457(4) n
O4 C16 1.444(5) n
N1 N2 1.376(4) n
N1 H1 0.71(4) n
N2 C8 1.290(4) n
C1 C2 1.492(5) n
C1 H1A 0.960 n
C1 H1B 0.960 n
C1 H1C 0.960 n
C2 C3 1.391(5) n
C2 C7 1.404(5) n
C3 C4 1.388(6) n
C3 H3A 0.930 n
C4 C5 1.395(5) n
C4 H4A 0.930 n
C5 C6 1.363(5) n
C6 C7 1.388(6) n
C6 H6A 0.930 n
C7 H7A 0.930 n
C8 C9 1.491(5) n
C9 C14 1.384(5) n
C9 C10 1.393(5) n
C10 C11 1.381(5) n
C10 H10A 0.930 n
C11 C12 1.371(6) n
C11 H11A 0.930 n
C12 C13 1.373(6) n
C12 H12A 0.930 n
C13 C14 1.372(5) n
C13 H13A 0.930 n
C14 H14A 0.930 n
C15 H15A 0.960 n
C15 H15B 0.960 n
C15 H15C 0.960 n
C16 H16A 0.960 n
C16 H16B 0.960 n
C16 H16C 0.960 n

loop_
_geom_hbond_atom_site_label_D
_geom_hbond_atom_site_label_H
_geom_hbond_atom_site_label_A
_geom_hbond_site_symmetry_A
_geom_hbond_distance_DH
_geom_hbond_distance_HA
_geom_hbond_distance_DA
_geom_hbond_angle_DHA
_geom_hbond_publ_flag
N1 H1 O5 2_564 0.71(4) 2.11(4) 2.797(4) 162(4) yes

loop_
_geom_torsion_atom_site_label_1
_geom_torsion_atom_site_label_2
_geom_torsion_atom_site_label_3
_geom_torsion_atom_site_label_4
_geom_torsion
_geom_torsion_publ_flag
O5 P1 O3 C15 40.3(3) n
O4 P1 O3 C15 -84.4(3) n
C8 P1 O3 C15 161.6(3) n
O5 P1 O4 C16 -163.7(2) n
O3 P1 O4 C16 -36.2(3) n
C8 P1 O4 C16 72.9(3) n
O2 S1 N1 N2 45.1(3) n
O1 S1 N1 N2 173.4(3) n
C5 S1 N1 N2 -71.5(3) n
S1 N1 N2 C8 167.3(3) n
C7 C2 C3 C4 -0.8(5) n
C1 C2 C3 C4 179.6(4) n
C2 C3 C4 C5 0.2(5) n
C3 C4 C5 C6 1.0(5) n
C3 C4 C5 S1 -177.7(3) n
O2 S1 C5 C6 149.7(3) n
O1 S1 C5 C6 17.1(3) n
N1 S1 C5 C6 -94.6(3) n
O2 S1 C5 C4 -31.5(3) n
O1 S1 C5 C4 -164.1(3) n
N1 S1 C5 C4 84.1(3) n
C4 C5 C6 C7 -1.5(5) n
S1 C5 C6 C7 177.2(3) n
C5 C6 C7 C2 0.8(6) n
C3 C2 C7 C6 0.3(6) n
C1 C2 C7 C6 180.0(3) n
N1 N2 C8 C9 0.4(5) n
N1 N2 C8 P1 172.7(2) n
O5 P1 C8 N2 -113.0(3) n
O4 P1 C8 N2 9.4(3) n
O3 P1 C8 N2 123.4(3) n
O5 P1 C8 C9 60.0(3) n
O4 P1 C8 C9 -177.5(3) n
O3 P1 C8 C9 -63.6(3) n
N2 C8 C9 C14 -117.9(4) n
P1 C8 C9 C14 70.0(4) n
N2 C8 C9 C10 63.6(5) n
P1 C8 C9 C10 -108.5(3) n
C14 C9 C10 C11 -0.6(5) n
C8 C9 C10 C11 178.0(3) n
C9 C10 C11 C12 0.1(6) n
C10 C11 C12 C13 0.9(6) n
C11 C12 C13 C14 -1.4(6) n
C12 C13 C14 C9 1.0(6) n
C10 C9 C14 C13 0.0(5) n
C8 C9 C14 C13 -178.5(3) n

loop_
_cod_related_entry_id
_cod_related_entry_database
_cod_related_entry_code
1 ChemSpider 21179046
